data_4320690
loop_
_publ_author_name
'Vladimir P. Fedin'
'Maxim Sokolov'
'Gert J. Lamprecht'
'Rita Hernandez-Molina'
'Mi-Sook Seo'
'Alexander V. Virovets'
'William Clegg'
'A. Geoffrey Sykes'

_publ_contact_author
;
         Prof. A. Geoffrey Sykes FRS
         Department of Chemistry,
         The University of Newcastle upon Tyne,
         Newcastle upon Tyne NE1 7RU, UK
;
_publ_contact_author_email a.g.sykes@ncl.ac.uk
_publ_contact_author_fax '44 191 2611182'
_publ_contact_author_phone '44 191 2226700'
_publ_section_title
;
 Preparation, Structure, and Properties of the Corner-Shared Double Cubes
 [Mo6HgQ8(H2O)18]8+ (Q = S, Se) and Tungsten Analogues
;
_journal_name_full 'Inorganic Chemistry'
_journal_page_first 6598
_journal_page_last 6603
_journal_paper_doi 10.1021/ic010362n
_journal_volume 40
_journal_year 2001
_chemical_formula_structural '(Hg Mo6 Se8 Cl4 (H2 O)14) (C36 H36 N24 O12) Cl4 . 14(H2 O)'
_chemical_formula_sum 'C36 H92 Cl8 Hg Mo6 N24 O40 Se8'
_chemical_formula_weight 3192.85
_chemical_melting_point ?
_chemical_name_common none
_chemical_name_systematic
;
Bis(heptaaquadichloro-tetrakis(mu3-selenido)-
trimolybdenium)-mercury(0) tetrachloride cucurbituril adduct
tetradecahydrate.
;
_space_group_IT_number 12
_symmetry_cell_setting monoclinic
_symmetry_space_group_name_Hall '-C 2y'
_symmetry_space_group_name_H-M 'C 1 2/m 1'
_atom_sites_solution_hydrogens geom
_atom_sites_solution_primary direct
_atom_sites_solution_secondary difmap
_audit_creation_method SHELXL-97
_cell_angle_alpha 90.00
_cell_angle_beta 101.842(2)
_cell_angle_gamma 90.00
_cell_formula_units_Z 2
_cell_length_a 16.832(2)
_cell_length_b 18.340(2)
_cell_length_c 15.287(2)
_cell_measurement_reflns_used 3642
_cell_measurement_temperature 160(2)
_cell_measurement_theta_max 26.90
_cell_measurement_theta_min 2.47
_cell_volume 4618.6(10)
_computing_cell_refinement 'local programs'
_computing_data_collection 'Siemens SMART'
_computing_data_reduction 'Siemens SAINT'
_computing_molecular_graphics SHELXTL
_computing_publication_material 'SHELXTL and local programs'
_computing_structure_refinement 'SHELXL-97 (Sheldrick, 1997)'
_computing_structure_solution 'SHELXS-97 (Sheldrick, 1990)'
_diffrn_ambient_temperature 160(2)
_diffrn_detector_area_resol_mean 8.192
_diffrn_measured_fraction_theta_full 0.929
_diffrn_measured_fraction_theta_max 0.929
_diffrn_measurement_device_type 'Siemens SMART CCD diffractometer'
_diffrn_measurement_method '\w rotation with narrow frames'
_diffrn_radiation_monochromator graphite
_diffrn_radiation_source 'fine-focus sealed tube'
_diffrn_radiation_type MoK\a
_diffrn_radiation_wavelength 0.71073
_diffrn_reflns_av_R_equivalents 0.0646
_diffrn_reflns_av_sigmaI/netI 0.1438
_diffrn_reflns_limit_h_max 20
_diffrn_reflns_limit_h_min -21
_diffrn_reflns_limit_k_max 24
_diffrn_reflns_limit_k_min -14
_diffrn_reflns_limit_l_max 20
_diffrn_reflns_limit_l_min -20
_diffrn_reflns_number 14341
_diffrn_reflns_theta_full 28.53
_diffrn_reflns_theta_max 28.53
_diffrn_reflns_theta_min 1.36
_diffrn_standards_decay_% 0
_diffrn_standards_interval_time 0
_diffrn_standards_number 0
_exptl_absorpt_coefficient_mu 5.921
_exptl_absorpt_correction_T_max 0.6944
_exptl_absorpt_correction_T_min 0.4809
_exptl_absorpt_correction_type empirical
_exptl_absorpt_process_details 'SADABS (Sheldrick, 1999)'
_exptl_crystal_colour 'dark green'
_exptl_crystal_density_diffrn 2.296
_exptl_crystal_density_meas ?
_exptl_crystal_density_method 'not measured'
_exptl_crystal_description plate
_exptl_crystal_F_000 3072
_exptl_crystal_size_max 0.14
_exptl_crystal_size_mid 0.08
_exptl_crystal_size_min 0.04
_refine_diff_density_max 1.281
_refine_diff_density_min -1.208
_refine_diff_density_rms 0.214
_refine_ls_extinction_coef 0.00017(3)
_refine_ls_extinction_expression Fc^*^=kFc[1+0.001xFc^2^\l^3^/sin(2\q)]^-1/4^
_refine_ls_extinction_method SHELXL
_refine_ls_goodness_of_fit_ref 0.927
_refine_ls_hydrogen_treatment mixed
_refine_ls_matrix_type full
_refine_ls_number_parameters 302
_refine_ls_number_reflns 5631
_refine_ls_number_restraints 1
_refine_ls_restrained_S_all 0.927
_refine_ls_R_factor_all 0.0992
_refine_ls_R_factor_gt 0.0476
_refine_ls_shift/su_max 0.282
_refine_ls_shift/su_mean 0.004
_refine_ls_structure_factor_coef Fsqd
_refine_ls_weighting_details 'calc w=1/[\s^2^(Fo^2^)+(0.0494P)^2^+0.0000P] where P=(Fo^2^+2Fc^2^)/3'
_refine_ls_weighting_scheme calc
_refine_ls_wR_factor_gt 0.1134
_refine_ls_wR_factor_ref 0.1218
_reflns_number_gt 3226
_reflns_number_total 5631
_reflns_threshold_expression >2sigma(I)
_cod_data_source_file ic010362n_2.cif
_cod_data_source_block compound2
_cod_depositor_comments
;
The following automatic conversions were performed:

'_chemical_melting_point' value 'none' was changed to '?' - the value
is undefined or not given.

Automatic conversion script
Id: cif_fix_values 1646 2011-03-28 12:23:43Z adriana 

The following automatic conversions were performed:

'_exptl_crystal_density_meas' value 'none' was changed to '?' - the
value is perceived as not measured.

Automatic conversion script
Id: cif_fix_values 3008 2015-01-20 13:52:24Z robertas 
;
_cod_database_code 4320690

loop_
_symmetry_equiv_pos_as_xyz
'x, y, z'
'-x, y, -z'
'x+1/2, y+1/2, z'
'-x+1/2, y+1/2, -z'
'-x, -y, -z'
'x, -y, z'
'-x+1/2, -y+1/2, -z'
'x+1/2, -y+1/2, z'

loop_
_atom_site_label
_atom_site_type_symbol
_atom_site_fract_x
_atom_site_fract_y
_atom_site_fract_z
_atom_site_U_iso_or_equiv
_atom_site_adp_type
_atom_site_occupancy
_atom_site_symmetry_multiplicity
_atom_site_calc_flag
_atom_site_refinement_flags
_atom_site_disorder_assembly
_atom_site_disorder_group
Hg1 Hg 1.0000 0.5000 1.0000 0.0319(2) Uani 1 4 d S . .
Mo1 Mo 0.84282(4) 0.57630(4) 0.80176(4) 0.01567(18) Uani 1 1 d . . .
Mo2 Mo 0.75800(6) 0.5000 0.90874(6) 0.0223(3) Uani 1 2 d S . .
Se1 Se 0.72345(7) 0.5000 0.74441(7) 0.0164(3) Uani 1 2 d S . .
Se2 Se 0.96189(7) 0.5000 0.81322(7) 0.0173(3) Uani 1 2 d S . .
Se3 Se 0.85512(5) 0.59604(5) 0.96015(5) 0.0247(2) Uani 1 1 d . . .
O11M O 0.8439(3) 0.5975(3) 0.6583(3) 0.0229(14) Uani 1 1 d . . .
O12M O 0.7580(3) 0.6673(3) 0.7676(3) 0.0266(15) Uani 1 1 d . . .
Cl13 Cl 0.9441(2) 0.67678(16) 0.8156(2) 0.0459(9) Uani 0.67 1 d P . .
O13M O 0.9441(2) 0.67678(16) 0.8156(2) 0.0459(9) Uani 0.33 1 d P . .
Cl21 Cl 0.7347(3) 0.5000 1.0635(3) 0.0568(16) Uani 0.67 2 d SP . .
O21M O 0.7347(3) 0.5000 1.0635(3) 0.0568(16) Uani 0.33 2 d SP . .
O22M O 0.6569(3) 0.5770(4) 0.8945(4) 0.0441(19) Uani 1 1 d . . .
Cl1 Cl 0.7476(3) 0.8059(2) 0.8455(3) 0.0678(14) Uani 0.50 1 d P . .
O1C O 0.7476(3) 0.8059(2) 0.8455(3) 0.0678(14) Uani 0.50 1 d P . .
Cl2 Cl 0.8974(2) 0.5000 0.3630(2) 0.0716(15) Uani 1 2 d S . .
C111 C 0.5658(5) 0.7613(4) 0.4171(5) 0.0165(18) Uani 1 1 d . . .
H111 H 0.5679 0.8149 0.4057 0.017 Uiso 1 1 calc R . .
C112 C 0.6131(5) 0.7176(4) 0.3581(5) 0.0173(19) Uani 1 1 d . . .
H112 H 0.6400 0.7506 0.3209 0.017 Uiso 1 1 calc R . .
C11 C 0.6677(5) 0.6932(4) 0.5078(5) 0.0165(18) Uani 1 1 d . . .
O11 O 0.7132(3) 0.6718(3) 0.5746(4) 0.0297(16) Uani 1 1 d . . .
C12 C 0.4751(5) 0.6860(4) 0.3199(5) 0.0180(19) Uani 1 1 d . . .
O12 O 0.4115(3) 0.6605(3) 0.2775(3) 0.0232(14) Uani 1 1 d . . .
N11 N 0.6075(4) 0.7429(3) 0.5061(4) 0.0177(16) Uani 1 1 d . . .
N12 N 0.6723(4) 0.6771(3) 0.4221(4) 0.0187(16) Uani 1 1 d . . .
N13 N 0.5498(4) 0.6728(4) 0.3022(4) 0.0173(15) Uani 1 1 d . . .
N14 N 0.4834(4) 0.7332(3) 0.3915(4) 0.0153(15) Uani 1 1 d . . .
C11B C 0.7348(5) 0.6318(4) 0.3976(5) 0.022(2) Uani 1 1 d . . .
H11A H 0.7561 0.6566 0.3497 0.022 Uiso 1 1 calc R . .
H11B H 0.7801 0.6271 0.4500 0.022 Uiso 1 1 calc R . .
C12B C 0.5629(5) 0.6346(4) 0.2247(5) 0.0197(19) Uani 1 1 d . . .
H12A H 0.6024 0.6624 0.1979 0.020 Uiso 1 1 calc R . .
H12B H 0.5111 0.6330 0.1801 0.020 Uiso 1 1 calc R . .
C121 C 0.6774(5) 0.5422(4) 0.2745(5) 0.0177(19) Uani 1 1 d . . .
H121 H 0.7124 0.5626 0.2348 0.018 Uiso 1 1 calc R . .
C21 C 0.7270(7) 0.5000 0.4219(8) 0.023(3) Uani 1 2 d S . .
O21 O 0.7561(5) 0.5000 0.5013(5) 0.024(2) Uani 1 2 d S . .
C22 C 0.5444(7) 0.5000 0.2281(8) 0.023(3) Uani 1 2 d S . .
O22 O 0.4711(5) 0.5000 0.2012(6) 0.029(2) Uani 1 2 d S . .
N21 N 0.7080(4) 0.5603(4) 0.3674(4) 0.0187(16) Uani 1 1 d . . .
N22 N 0.5931(4) 0.5597(4) 0.2425(4) 0.0185(16) Uani 1 1 d . . .
C22B C 0.4155(5) 0.7696(4) 0.4145(5) 0.0184(19) Uani 1 1 d . . .
H22A H 0.3685 0.7648 0.3640 0.018 Uiso 1 1 calc R . .
H22B H 0.4283 0.8221 0.4224 0.018 Uiso 1 1 calc R . .
O1W O 0.0000 0.2500(4) 0.0000 0.0100(16) Uani 1 2 d S . .
O2W O 0.9208(5) 0.5000 0.5760(5) 0.041(3) Uani 1 2 d S . .
O3W O 1.0969(10) 0.6396(6) 0.7621(7) 0.169(6) Uani 1 1 d . . .
O4W1 O 0.6643(7) 0.7078(7) 0.9727(7) 0.028(3) Uiso 0.490(4) 1 d P . .
O4W2 O 0.545(2) 0.554(2) 1.024(3) 0.14(2) Uiso 0.263(15) 1 d P . .
O4W3 O 0.5974(13) 0.6327(12) 1.0252(14) 0.023(8) Uiso 0.246(15) 1 d P . .

loop_
_atom_site_aniso_label
_atom_site_aniso_U_11
_atom_site_aniso_U_22
_atom_site_aniso_U_33
_atom_site_aniso_U_23
_atom_site_aniso_U_13
_atom_site_aniso_U_12
Hg1 0.0279(5) 0.0404(5) 0.0199(4) 0.000 -0.0126(3) 0.000
Mo1 0.0177(4) 0.0124(4) 0.0127(3) 0.0016(3) -0.0068(3) 0.0007(3)
Mo2 0.0161(6) 0.0381(7) 0.0111(5) 0.000 -0.0013(4) 0.000
Se1 0.0131(6) 0.0204(7) 0.0127(6) 0.000 -0.0046(5) 0.000
Se2 0.0152(6) 0.0193(7) 0.0154(6) 0.000 -0.0013(5) 0.000
Se3 0.0265(5) 0.0261(5) 0.0161(4) -0.0087(4) -0.0079(4) 0.0075(4)
O11M 0.024(3) 0.025(3) 0.015(3) 0.011(3) -0.007(2) -0.007(3)
O12M 0.025(3) 0.026(4) 0.021(3) 0.001(3) -0.014(3) 0.013(3)
Cl13 0.069(2) 0.0220(18) 0.0345(17) 0.0070(14) -0.0191(16) -0.0045(16)
O13M 0.069(2) 0.0220(18) 0.0345(17) 0.0070(14) -0.0191(16) -0.0045(16)
Cl21 0.034(3) 0.121(5) 0.017(2) 0.000 0.007(2) 0.000
O21M 0.034(3) 0.121(5) 0.017(2) 0.000 0.007(2) 0.000
O22M 0.017(3) 0.081(6) 0.029(4) -0.013(4) -0.008(3) 0.020(3)
Cl1 0.090(4) 0.053(3) 0.060(3) -0.006(2) 0.015(3) -0.025(3)
O1C 0.090(4) 0.053(3) 0.060(3) -0.006(2) 0.015(3) -0.025(3)
Cl2 0.026(2) 0.160(5) 0.029(2) 0.000 0.0061(17) 0.000
C111 0.019(5) 0.010(4) 0.018(4) 0.003(3) -0.004(3) -0.001(3)
C112 0.019(5) 0.019(5) 0.010(4) 0.004(3) -0.004(3) -0.012(4)
C11 0.018(5) 0.018(5) 0.012(4) -0.004(3) 0.000(3) -0.005(4)
O11 0.028(4) 0.033(4) 0.019(3) 0.000(3) -0.014(3) 0.005(3)
C12 0.017(5) 0.013(5) 0.022(4) 0.014(4) 0.001(4) 0.001(4)
O12 0.015(3) 0.025(4) 0.025(3) -0.006(3) -0.006(3) -0.002(3)
N11 0.020(4) 0.015(4) 0.015(3) 0.000(3) -0.004(3) 0.000(3)
N12 0.023(4) 0.010(4) 0.020(4) -0.001(3) -0.001(3) 0.002(3)
N13 0.015(4) 0.020(4) 0.016(3) 0.002(3) 0.001(3) 0.000(3)
N14 0.018(4) 0.013(4) 0.013(3) -0.005(3) -0.002(3) 0.003(3)
C11B 0.014(5) 0.021(5) 0.027(5) -0.003(4) -0.003(4) -0.003(4)
C12B 0.023(5) 0.015(5) 0.018(4) 0.002(4) -0.002(4) -0.003(4)
C121 0.018(5) 0.019(5) 0.016(4) 0.000(3) 0.005(4) 0.000(4)
C21 0.013(6) 0.024(8) 0.031(7) 0.000 0.004(5) 0.000
O21 0.028(5) 0.030(5) 0.009(4) 0.000 -0.007(4) 0.000
C22 0.018(7) 0.024(7) 0.022(7) 0.000 -0.009(5) 0.000
O22 0.018(5) 0.020(5) 0.043(5) 0.000 -0.009(4) 0.000
N21 0.020(4) 0.017(4) 0.016(3) -0.001(3) -0.004(3) -0.002(3)
N22 0.011(4) 0.017(4) 0.023(4) 0.002(3) -0.005(3) -0.001(3)
C22B 0.019(5) 0.012(5) 0.023(5) 0.000(4) 0.001(4) 0.001(4)
O1W 0.009(4) 0.005(4) 0.015(4) 0.000 0.000(3) 0.000
O2W 0.029(6) 0.075(8) 0.020(5) 0.000 0.005(4) 0.000
O3W 0.377(19) 0.075(8) 0.068(7) -0.003(6) 0.074(9) -0.104(10)

loop_
_atom_type_symbol
_atom_type_description
_atom_type_scat_dispersion_real
_atom_type_scat_dispersion_imag
_atom_type_scat_source
C C 0.0033 0.0016 'International Tables Vol C Tables 4.2.6.8 and 6.1.1.4'
H H 0.0000 0.0000 'International Tables Vol C Tables 4.2.6.8 and 6.1.1.4'
N N 0.0061 0.0033 'International Tables Vol C Tables 4.2.6.8 and 6.1.1.4'
O O 0.0106 0.0060 'International Tables Vol C Tables 4.2.6.8 and 6.1.1.4'
Cl Cl 0.1484 0.1585 'International Tables Vol C Tables 4.2.6.8 and 6.1.1.4'
Se Se -0.0929 2.2259 'International Tables Vol C Tables 4.2.6.8 and 6.1.1.4'
Mo Mo -1.6832 0.6857 'International Tables Vol C Tables 4.2.6.8 and 6.1.1.4'
Hg Hg -2.3894 9.2266 'International Tables Vol C Tables 4.2.6.8 and 6.1.1.4'

loop_
_geom_angle_atom_site_label_1
_geom_angle_atom_site_label_2
_geom_angle_atom_site_label_3
_geom_angle
_geom_angle_site_symmetry_1
_geom_angle_site_symmetry_3
_geom_angle_publ_flag
Se2 Hg1 Se2 180.0 . 5_767 no
Se2 Hg1 Se3 102.49(2) . 2_757 no
Se2 Hg1 Se3 77.51(2) 5_767 2_757 no
Se2 Hg1 Se3 77.51(2) . 6_565 no
Se2 Hg1 Se3 102.49(2) 5_767 6_565 no
Se2 Hg1 Se3 102.49(2) . 5_767 no
Se2 Hg1 Se3 77.51(2) 5_767 5_767 no
Se2 Hg1 Se3 77.51(2) . . no
Se2 Hg1 Se3 102.49(2) 5_767 . no
Se3 Hg1 Se3 180.00(3) 2_757 6_565 no
Se3 Hg1 Se3 72.80(4) 2_757 5_767 no
Se3 Hg1 Se3 107.20(4) 6_565 5_767 no
Se3 Hg1 Se3 107.20(4) 2_757 . no
Se3 Hg1 Se3 72.80(4) 6_565 . no
Se3 Hg1 Se3 180.0 5_767 . no
Mo2 Mo1 Mo1 59.563(19) . 6_565 no
Se1 Mo1 Mo1 55.30(2) . 6_565 no
Se1 Mo1 Mo2 55.85(4) . . no
Se1 Mo1 Cl13 161.29(7) . . no
Se2 Mo1 Mo1 54.69(2) . 6_565 no
Se2 Mo1 Mo2 100.67(4) . . no
Se2 Mo1 Se1 107.50(4) . . no
Se2 Mo1 Cl13 83.08(8) . . no
Se3 Mo1 Mo1 98.62(3) . 6_565 no
Se3 Mo1 Mo2 55.29(3) . . no
Se3 Mo1 Se1 109.79(4) . . no
Se3 Mo1 Se2 96.59(4) . . no
Se3 Mo1 Cl13 83.53(8) . . no
O11M Mo1 Mo1 100.04(14) . 6_565 no
O11M Mo1 Mo2 141.23(14) . . no
O11M Mo1 Se1 85.38(14) . . no
O11M Mo1 Se2 89.91(15) . . no
O11M Mo1 Se3 160.60(14) . . no
O11M Mo1 Cl13 79.12(15) . . no
O12M Mo1 Mo1 139.69(15) . 6_565 no
O12M Mo1 Mo2 97.85(16) . . no
O12M Mo1 Se1 84.46(15) . . no
O12M Mo1 Se2 161.39(16) . . no
O12M Mo1 Se3 92.44(14) . . no
O12M Mo1 O11M 76.6(2) . . no
O12M Mo1 Cl13 81.81(17) . . no
Cl13 Mo1 Mo1 137.75(8) . 6_565 no
Cl13 Mo1 Mo2 138.82(8) . . no
Mo1 Mo2 Mo1 60.87(4) . 6_565 no
Se1 Mo2 Mo1 55.79(3) . . no
Se1 Mo2 Mo1 55.79(3) . 6_565 no
Se1 Mo2 Cl21 157.72(12) . . no
Se3 Mo2 Mo1 55.05(3) . . no
Se3 Mo2 Mo1 99.44(4) 6_565 . no
Se3 Mo2 Mo1 99.44(4) . 6_565 no
Se3 Mo2 Mo1 55.05(3) 6_565 6_565 no
Se3 Mo2 Se1 109.50(4) . . no
Se3 Mo2 Se1 109.50(4) 6_565 . no
Se3 Mo2 Se3 93.32(5) . 6_565 no
Se3 Mo2 Cl21 85.33(8) . . no
Se3 Mo2 Cl21 85.33(8) 6_565 . no
Cl21 Mo2 Mo1 140.18(7) . . no
Cl21 Mo2 Mo1 140.18(7) . 6_565 no
O22M Mo2 Mo1 138.94(16) 6_565 . no
O22M Mo2 Mo1 95.73(19) . . no
O22M Mo2 Mo1 95.73(19) 6_565 6_565 no
O22M Mo2 Mo1 138.94(16) . 6_565 no
O22M Mo2 Se1 83.23(16) 6_565 . no
O22M Mo2 Se1 83.23(16) . . no
O22M Mo2 Se3 164.03(18) 6_565 . no
O22M Mo2 Se3 91.28(18) . . no
O22M Mo2 Se3 91.28(18) 6_565 6_565 no
O22M Mo2 Se3 164.03(18) . 6_565 no
O22M Mo2 Cl21 79.81(18) 6_565 . no
O22M Mo2 Cl21 79.81(18) . . no
O22M Mo2 O22M 80.4(4) 6_565 . no
Mo1 Se1 Mo1 69.41(4) . 6_565 no
Mo1 Se1 Mo2 68.35(4) . . no
Mo1 Se1 Mo2 68.35(4) 6_565 . no
Mo1 Se2 Hg1 94.99(4) 6_565 . no
Mo1 Se2 Hg1 94.99(4) . . no
Mo1 Se2 Mo1 70.62(5) 6_565 . no
Mo1 Se3 Hg1 90.84(3) . . no
Mo1 Se3 Mo2 69.66(4) . . no
Mo2 Se3 Hg1 96.11(3) . . no
N11 C111 C112 102.7(6) . . no
N11 C111 N14 115.1(6) . . no
N14 C111 C112 103.7(6) . . no
N12 C112 C111 103.7(6) . . no
N12 C112 N13 115.0(6) . . no
N13 C112 C111 103.3(6) . . no
O11 C11 N11 125.1(7) . . no
O11 C11 N12 126.2(8) . . no
N11 C11 N12 108.5(6) . . no
O12 C12 N13 124.8(8) . . no
O12 C12 N14 126.5(8) . . no
N13 C12 N14 108.7(7) . . no
C11 N11 C111 113.1(6) . . no
C11 N11 C22B 122.8(6) . 2_656 no
C22B N11 C111 123.8(7) 2_656 . no
C112 N12 C11B 123.6(6) . . no
C11 N12 C112 111.8(7) . . no
C11 N12 C11B 124.2(6) . . no
C12 N13 C112 112.0(7) . . no
C12 N13 C12B 123.8(7) . . no
C12B N13 C112 122.5(6) . . no
C12 N14 C111 111.8(6) . . no
C12 N14 C22B 122.1(6) . . no
C22B N14 C111 122.4(6) . . no
N21 C11B N12 114.3(6) . . no
N13 C12B N22 114.2(6) . . no
N21 C121 C121 103.3(4) . 6_565 no
N22 C121 C121 102.9(4) . 6_565 no
N22 C121 N21 114.2(6) . . no
O21 C21 N21 126.8(5) . . no
O21 C21 N21 126.8(5) . 6_565 no
N21 C21 N21 106.4(10) . 6_565 no
O22 C22 N22 126.2(5) . . no
O22 C22 N22 126.2(5) . 6_565 no
N22 C22 N22 107.5(10) . 6_565 no
C11B N21 C121 123.5(7) . . no
C21 N21 C11B 121.4(7) . . no
C21 N21 C121 113.6(7) . . no
C121 N22 C12B 123.4(6) . . no
C22 N22 C12B 123.3(7) . . no
C22 N22 C121 113.3(7) . . no
N14 C22B N11 114.7(6) . 2_656 no
O4W2 O4W2 O4W3 117.7(18) 2_657 . no

loop_
_geom_bond_atom_site_label_1
_geom_bond_atom_site_label_2
_geom_bond_distance
_geom_bond_site_symmetry_2
_geom_bond_publ_flag
Hg1 Se2 2.7951(12) . yes
Hg1 Se2 2.7951(12) 5_767 yes
Hg1 Se3 2.9682(9) 2_757 yes
Hg1 Se3 2.9682(9) 6_565 yes
Hg1 Se3 2.9682(9) 5_767 yes
Hg1 Se3 2.9682(9) . yes
Mo1 Mo1 2.7986(14) 6_565 yes
Mo1 Mo2 2.7622(12) . yes
Mo1 Se1 2.4578(11) . yes
Mo1 Se2 2.4210(12) . yes
Mo1 Se3 2.4147(11) . yes
Mo1 O11M 2.231(5) . yes
Mo1 O12M 2.189(5) . yes
Mo1 Cl13 2.490(3) . yes
Mo2 Mo1 2.7622(12) 6_565 yes
Mo2 Se1 2.4595(15) . yes
Mo2 Se3 2.4218(11) . yes
Mo2 Se3 2.4218(11) 6_565 yes
Mo2 Cl21 2.476(4) . yes
Mo2 O22M 2.188(6) 6_565 yes
Mo2 O22M 2.188(6) . yes
Se1 Mo1 2.4578(11) 6_565 yes
Se2 Mo1 2.4210(12) 6_565 yes
C111 C112 1.545(11) . no
C111 N11 1.437(9) . no
C111 N14 1.455(9) . no
C112 N12 1.449(9) . no
C112 N13 1.472(9) . no
C11 O11 1.209(8) . no
C11 N11 1.359(10) . no
C11 N12 1.360(10) . no
C12 O12 1.224(8) . no
C12 N13 1.362(10) . no
C12 N14 1.381(10) . no
N11 C22B 1.433(10) 2_656 no
N12 C11B 1.449(10) . no
N13 C12B 1.432(10) . no
N14 C22B 1.428(9) . no
C11B N21 1.432(10) . no
C12B N22 1.471(10) . no
C121 C121 1.549(15) 6_565 no
C121 N21 1.448(9) . no
C121 N22 1.438(9) . no
C21 O21 1.211(13) . no
C21 N21 1.382(9) . no
C21 N21 1.382(9) 6_565 no
C22 O22 1.218(13) . no
C22 N22 1.358(9) . no
C22 N22 1.359(9) 6_565 no
C22B N11 1.433(10) 2_656 no
O4W2 O4W2 1.55(8) 2_657 no
O4W2 O4W3 1.69(5) . no
